data_7243255
loop_
_publ_author_name
'Pacholak, P.'
'Krajewska, J.'
'Wi\'nska, P.'
'Dunikowska, J.'
'Gogowska, U.'
'Mierzejewska, J.'
'Durka, K.'
'Wo\'zniak, K.'
'Laudy, A. E.'
'Luli\'nski, S.'

_publ_section_title
;
 Development of structurally extended benzosiloxaboroles -- synthesis and
 in vitro biological evaluation
;
_journal_issue 41
_journal_name_full 'RSC Advances'
_journal_page_first 25104
_journal_page_last 25121
_journal_paper_doi 10.1039/D1RA04127D
_journal_volume 11
_journal_year 2021
_chemical_formula_moiety '2(C32 H36 B4 Cl4 F8 K5 O12 Si4), 4(O0.50), 2(O)'
_chemical_formula_sum 'C64 H72 B8 Cl8 F16 K10 O29 Si8'
_chemical_formula_weight 2595.01
_space_group_crystal_system tetragonal
_space_group_IT_number 84
_space_group_name_Hall '-P 4c'
_space_group_name_H-M_alt 'P 42/m'
_atom_sites_solution_hydrogens geom
_audit_creation_method SHELXL-2013
_audit_update_record
;
2021-03-05 deposited with the CCDC.	2021-07-09 downloaded from the CCDC.
;
_cell_angle_alpha 90
_cell_angle_beta 90
_cell_angle_gamma 90
_cell_formula_units_Z 2
_cell_length_a 16.7599(4)
_cell_length_b 16.7599(4)
_cell_length_c 19.4746(9)
_cell_measurement_reflns_used 14069
_cell_measurement_temperature 100(2)
_cell_measurement_theta_max 69.4880
_cell_measurement_theta_min 2.6350
_cell_volume 5470.3(3)
_diffrn_ambient_environment N~2~
_diffrn_ambient_temperature 100.01(10)
_diffrn_detector 'CCD plate'
_diffrn_detector_area_resol_mean 5.2195
_diffrn_detector_type Atlas
_diffrn_measured_fraction_theta_full 1.000
_diffrn_measured_fraction_theta_max 0.986
_diffrn_measurement_device 'four-circle diffractometer'
_diffrn_measurement_device_type 'SuperNova, Dual, Cu at zero, Atlas'
_diffrn_radiation_monochromator mirror
_diffrn_radiation_probe x-ray
_diffrn_radiation_type 'Cu K\a'
_diffrn_radiation_wavelength 1.54184
_diffrn_reflns_av_R_equivalents 0.0792
_diffrn_reflns_av_unetI/netI 0.0428
_diffrn_reflns_Laue_measured_fraction_full 1.000
_diffrn_reflns_Laue_measured_fraction_max 0.986
_diffrn_reflns_limit_h_max 15
_diffrn_reflns_limit_h_min -20
_diffrn_reflns_limit_k_max 17
_diffrn_reflns_limit_k_min -20
_diffrn_reflns_limit_l_max 23
_diffrn_reflns_limit_l_min -22
_diffrn_reflns_number 21796
_diffrn_reflns_point_group_measured_fraction_full 1.000
_diffrn_reflns_point_group_measured_fraction_max 0.986
_diffrn_reflns_theta_full 67.679
_diffrn_reflns_theta_max 69.256
_diffrn_reflns_theta_min 2.636
_diffrn_source 'sealed X-ray tube'
_diffrn_source_type 'SuperNova (Cu) X-ray Source'
_exptl_absorpt_coefficient_mu 6.968
_exptl_absorpt_correction_T_max 1.00000
_exptl_absorpt_correction_T_min 0.54887
_exptl_absorpt_correction_type multi-scan
_exptl_absorpt_process_details
;
CrysAlisPro, Agilent Technologies,
Version 1.171.37.33 (release 27-03-2014 CrysAlis171 .NET)
(compiled Mar 27 2014,17:12:48)
Empirical absorption correction using spherical harmonics,
 implemented in SCALE3 ABSPACK scaling algorithm.
;
_exptl_crystal_colour colourless
_exptl_crystal_density_diffrn 1.575
_exptl_crystal_description block
_exptl_crystal_F_000 2620
_exptl_crystal_recrystallization_method 'Re-crystallisation from solvent: water'
_exptl_crystal_size_max 0.04
_exptl_crystal_size_mid 0.03
_exptl_crystal_size_min 0.03
_refine_diff_density_max 1.482
_refine_diff_density_min -2.189
_refine_diff_density_rms 0.299
_refine_ls_extinction_method none
_refine_ls_goodness_of_fit_ref 1.202
_refine_ls_hydrogen_treatment constr
_refine_ls_matrix_type full
_refine_ls_number_parameters 336
_refine_ls_number_reflns 5221
_refine_ls_number_restraints 255
_refine_ls_restrained_S_all 1.189
_refine_ls_R_factor_all 0.2627
_refine_ls_R_factor_gt 0.2600
_refine_ls_shift/su_max 0.014
_refine_ls_shift/su_mean 0.002
_refine_ls_structure_factor_coef Fsqd
_refine_ls_weighting_details 'w=1/[\s^2^(Fo^2^)+551.3037P] where P=(Fo^2^+2Fc^2^)/3'
_refine_ls_weighting_scheme calc
_refine_ls_wR_factor_gt 0.4690
_refine_ls_wR_factor_ref 0.4704
_reflns_Friedel_coverage 0.000
_reflns_number_gt 5086
_reflns_number_total 5221
_reflns_threshold_expression 'I > 2\s(I)'
_cod_data_source_file d1ra04127d2.cif
_cod_data_source_block 8
_cod_original_cell_volume 5470.3(4)
_cod_database_code 7243255
_shelx_space_group_comment
;
The symmetry employed for this shelxl refinement is uniquely defined
by the following loop, which should always be used as a source of
symmetry information in preference to the above space-group names.
They are only intended as comments.
;
_shelxl_version_number 2013-4

loop_
_space_group_symop_operation_xyz
'x, y, z'
'-x, -y, z'
'-y, x, z+1/2'
'y, -x, z+1/2'
'-x, -y, -z'
'x, y, -z'
'y, -x, -z-1/2'
'-y, x, -z-1/2'

loop_
_atom_site_label
_atom_site_type_symbol
_atom_site_fract_x
_atom_site_fract_y
_atom_site_fract_z
_atom_site_U_iso_or_equiv
_atom_site_adp_type
_atom_site_occupancy
_atom_site_site_symmetry_order
_atom_site_calc_flag
_atom_site_refinement_flags_posn
_atom_site_refinement_flags_adp
_atom_site_refinement_flags_occupancy
_atom_site_disorder_assembly
_atom_site_disorder_group
K5A K 0.561(4) 0.309(4) 0.0000 0.089(5) Uani 0.22(2) 2 d S TU P A 1
K5B K 0.4573(11) 0.3579(11) 0.0000 0.089(5) Uani 0.78(2) 2 d S T P A 2
K6A K 1.1094(13) -0.0042(14) 0.0000 0.0264(17) Uani 0.266(12) 2 d S TU P B 1
K6B K 1.1585(5) -0.0701(5) 0.0000 0.0264(17) Uani 0.734(12) 2 d S T P B 2
C1 C 0.4762(7) 0.2055(7) 0.1989(4) 0.017(4) Uani 1 1 d G U . . .
C2 C 0.4286(6) 0.1608(6) 0.2429(5) 0.023(4) Uani 1 1 d G U . . .
H2 H 0.3897 0.1254 0.2247 0.027 Uiso 1 1 calc R U . . .
C3 C 0.4378(6) 0.1680(6) 0.3135(5) 0.010(3) Uani 1 1 d G U . . .
H3 H 0.4053 0.1375 0.3436 0.013 Uiso 1 1 calc R U . . .
C4 C 0.4947(7) 0.2198(7) 0.3402(4) 0.014(3) Uani 1 1 d G U . . .
C5 C 0.5423(6) 0.2645(6) 0.2962(5) 0.032(5) Uani 1 1 d G U . . .
C6 C 0.5331(6) 0.2573(6) 0.2255(5) 0.012(3) Uani 1 1 d G U . . .
C8 C 0.6535(11) 0.0746(11) 0.2425(10) 0.020(4) Uani 1 1 d . U . . .
H8 H 0.6192 0.1130 0.2220 0.024 Uiso 1 1 calc R U . . .
C9 C 0.7027(11) 0.0278(11) 0.1988(10) 0.018(4) Uani 1 1 d . U . . .
C10 C 0.7504(13) -0.0276(13) 0.2313(12) 0.030(5) Uani 1 1 d . U . . .
C11 C 0.7534(9) -0.0383(9) 0.3028(9) 0.012(3) Uani 1 1 d . U . . .
C12 C 0.7033(14) 0.0110(14) 0.3397(13) 0.038(5) Uani 1 1 d . U . . .
Si2 Si 0.8065(3) -0.0841(3) 0.1522(3) 0.0143(10) Uani 1 1 d . U . . .
Cl2 Cl 0.8239(3) -0.1133(3) 0.3297(3) 0.0256(10) Uani 1 1 d . U . . .
F4 F 0.7324(7) 0.1013(7) 0.0900(6) 0.027(3) Uani 1 1 d . U . . .
F3 F 0.6271(7) 0.0140(7) 0.0855(7) 0.032(3) Uani 1 1 d . U . . .
O2 O 0.7625(7) -0.0366(7) 0.0926(7) 0.018(3) Uani 1 1 d . U . . .
O3 O 0.7287(9) -0.0033(9) 0.4108(8) 0.035(4) Uani 1 1 d . U . . .
H3A H 0.7590 -0.0432 0.4121 0.053 Uiso 1 1 calc R U . . .
C17 C 0.9190(16) -0.0655(17) 0.1448(15) 0.050(7) Uani 1 1 d . U . . .
H17A H 0.9406 -0.0969 0.1067 0.075 Uiso 1 1 calc R U . . .
H17B H 0.9452 -0.0814 0.1876 0.075 Uiso 1 1 calc R U . . .
H17C H 0.9286 -0.0087 0.1364 0.075 Uiso 1 1 calc R U . . .
C16 C 0.7879(15) -0.1864(15) 0.1442(14) 0.044(6) Uani 1 1 d . U . . .
H16A H 0.8224 -0.2088 0.1085 0.065 Uiso 1 1 calc R U . . .
H16B H 0.7319 -0.1948 0.1317 0.065 Uiso 1 1 calc R U . . .
H16C H 0.7990 -0.2129 0.1881 0.065 Uiso 1 1 calc R U . . .
O4 O 0.4987(11) 0.2082(11) 0.4139(9) 0.050(5) Uani 1 1 d . U . . .
H4 H 0.4606 0.1791 0.4266 0.075 Uiso 1 1 calc R U . . .
B1 B 0.7068(12) 0.0251(12) 0.1181(11) 0.018(4) Uani 1 1 d . U . . .
B2 B 0.4697(15) 0.2091(15) 0.1142(13) 0.028(5) Uani 1 1 d . U . . .
K1 K 0.5000 0.0000 0.1607(3) 0.0247(12) Uani 1 2 d S TU P A .
K2 K 0.6137(4) 0.1541(4) 0.0000 0.0299(14) Uani 1 2 d S TU P A .
K3 K 0.6572(4) -0.1162(4) 0.0000 0.0300(14) Uani 1 2 d S TU P . .
O6 O 0.413(3) 0.145(3) 0.5000 0.130(17) Uani 1 2 d S TU P . .
O8 O 0.7357(15) -0.2823(15) 0.0000 0.045(6) Uani 1 2 d S TU P . .
O12 O 0.9999(16) -0.0982(16) 0.0000 0.052(7) Uani 1 2 d S TU P . .
O10 O 0.2441(16) 0.1425(17) 0.5000 0.052(7) Uani 1 2 d S TU P . .
O11 O 0.5299(18) 0.3417(17) 0.5000 0.058(7) Uani 1 2 d S TU P . .
O14 O 0.6502(11) 0.1108(12) 0.5000 0.024(4) Uani 1 2 d S TU P . .
C13 C 0.6528(15) 0.0670(15) 0.3137(13) 0.040(5) Uani 1 1 d . U . . .
H13 H 0.6195 0.0988 0.3422 0.048 Uiso 1 1 calc R U . . .
Si1 Si 0.5861(4) 0.3072(4) 0.1626(4) 0.0365(15) Uani 1 1 d . U . . .
Cl1 Cl 0.6128(3) 0.3142(4) 0.3407(3) 0.0493(17) Uani 1 1 d . U . . .
C14 C 0.6981(9) 0.2860(10) 0.1578(10) 0.015(3) Uani 1 1 d . U . . .
H12A H 0.7216 0.3170 0.1203 0.023 Uiso 1 1 calc R U . . .
H12B H 0.7067 0.2289 0.1494 0.023 Uiso 1 1 calc R U . . .
H12C H 0.7233 0.3011 0.2013 0.023 Uiso 1 1 calc R U . . .
O1 O 0.5332(10) 0.2624(10) 0.0940(9) 0.043(4) Uani 1 1 d . U . . .
C15 C 0.5642(11) 0.4137(10) 0.1622(11) 0.023(4) Uani 1 1 d . U . . .
H13A H 0.5068 0.4218 0.1693 0.034 Uiso 1 1 calc R U . . .
H13B H 0.5799 0.4366 0.1179 0.034 Uiso 1 1 calc R U . . .
H13C H 0.5939 0.4399 0.1991 0.034 Uiso 1 1 calc R U . . .
F1 F 0.4872(6) 0.1325(6) 0.0842(5) 0.018(2) Uani 1 1 d . U . . .
F2 F 0.3955(7) 0.2328(7) 0.0848(7) 0.034(3) Uani 1 1 d . U . . .
O13 O 0.509(5) 0.039(4) 0.5000 0.08(2) Uani 0.5 2 d S TU P . .

loop_
_atom_site_aniso_label
_atom_site_aniso_U_11
_atom_site_aniso_U_22
_atom_site_aniso_U_33
_atom_site_aniso_U_23
_atom_site_aniso_U_13
_atom_site_aniso_U_12
K5A 0.090(6) 0.086(6) 0.092(6) 0.000 0.000 -0.001(4)
K5B 0.090(6) 0.086(6) 0.092(6) 0.000 0.000 -0.001(4)
K6A 0.016(3) 0.025(3) 0.038(4) 0.000 0.000 0.007(3)
K6B 0.016(3) 0.025(3) 0.038(4) 0.000 0.000 0.007(3)
C1 0.015(5) 0.014(5) 0.021(5) -0.001(4) 0.003(4) 0.005(4)
C2 0.023(6) 0.021(5) 0.024(6) -0.001(4) 0.003(4) 0.003(4)
C3 0.010(5) 0.010(5) 0.011(5) 0.000(4) 0.004(4) 0.002(4)
C4 0.011(5) 0.016(5) 0.017(5) -0.002(4) -0.001(4) -0.005(4)
C5 0.029(6) 0.033(6) 0.034(6) 0.003(5) 0.002(5) 0.001(4)
C6 0.009(5) 0.011(5) 0.015(5) 0.000(4) -0.002(4) 0.002(4)
C8 0.018(5) 0.018(5) 0.024(5) -0.001(4) -0.003(4) 0.005(4)
C9 0.019(5) 0.017(5) 0.020(5) 0.001(4) -0.003(4) 0.004(4)
C10 0.028(6) 0.029(6) 0.033(6) -0.001(5) 0.001(5) 0.001(4)
C11 0.007(5) 0.011(5) 0.018(5) 0.002(4) -0.004(4) 0.002(4)
C12 0.036(7) 0.038(7) 0.040(7) -0.001(5) -0.002(5) 0.000(5)
Si2 0.0063(18) 0.0041(18) 0.033(2) 0.0018(18) 0.0085(18) 0.0025(14)
Cl2 0.018(2) 0.018(2) 0.040(3) 0.0066(19) 0.0055(19) 0.0098(17)
F4 0.031(4) 0.020(4) 0.030(4) 0.002(4) 0.002(4) 0.000(3)
F3 0.033(4) 0.032(4) 0.032(5) -0.001(4) -0.001(4) 0.003(4)
O2 0.020(4) 0.013(4) 0.021(4) 0.001(4) 0.004(4) 0.003(4)
O3 0.037(7) 0.032(7) 0.036(7) -0.001(6) 0.001(6) 0.006(6)
C17 0.049(8) 0.050(8) 0.051(8) -0.001(5) 0.003(5) 0.000(5)
C16 0.043(9) 0.043(9) 0.044(9) 0.001(8) -0.002(8) 0.000(8)
O4 0.048(8) 0.056(8) 0.045(8) -0.013(7) -0.003(7) -0.018(7)
B1 0.017(6) 0.017(6) 0.021(6) 0.000(4) -0.001(4) 0.000(4)
B2 0.029(6) 0.027(6) 0.028(6) 0.001(5) -0.001(5) 0.001(5)
K1 0.026(3) 0.020(2) 0.028(3) 0.000 0.000 0.013(2)
K2 0.045(3) 0.020(3) 0.024(3) 0.000 0.000 0.013(2)
K3 0.035(3) 0.020(3) 0.035(3) 0.000 0.000 0.008(2)
O6 0.131(19) 0.129(19) 0.128(19) 0.000 0.000 0.001(10)
O8 0.042(9) 0.047(9) 0.045(9) 0.000 0.000 0.009(8)
O12 0.050(8) 0.052(8) 0.055(8) 0.000 0.000 0.001(5)
O10 0.049(10) 0.054(10) 0.052(10) 0.000 0.000 0.004(8)
O11 0.063(11) 0.051(10) 0.061(11) 0.000 0.000 0.003(8)
O14 0.018(7) 0.026(8) 0.029(8) 0.000 0.000 -0.001(6)
C13 0.040(7) 0.039(7) 0.041(7) 0.000(5) -0.004(5) 0.004(5)
Si1 0.035(3) 0.028(3) 0.046(3) -0.012(2) -0.002(3) 0.004(2)
Cl1 0.028(3) 0.069(4) 0.051(4) -0.033(3) -0.006(2) 0.003(3)
C14 0.009(6) 0.010(6) 0.026(7) 0.006(6) -0.003(6) -0.008(5)
O1 0.044(6) 0.040(6) 0.046(6) 0.002(4) 0.000(4) -0.003(4)
C15 0.021(7) 0.015(7) 0.033(8) 0.001(6) -0.008(6) 0.001(6)
F1 0.022(4) 0.012(4) 0.020(4) -0.002(3) 0.000(3) 0.003(3)
F2 0.033(4) 0.031(4) 0.037(5) 0.000(4) -0.003(4) 0.001(4)
O13 0.08(2) 0.08(2) 0.08(2) 0.000 0.000 0.002(10)

loop_
_atom_type_symbol
_atom_type_description
_atom_type_scat_dispersion_real
_atom_type_scat_dispersion_imag
_atom_type_scat_source
C C 0.0181 0.0091 'International Tables Vol C Tables 4.2.6.8 and 6.1.1.4'
H H 0.0000 0.0000 'International Tables Vol C Tables 4.2.6.8 and 6.1.1.4'
B B 0.0090 0.0039 'International Tables Vol C Tables 4.2.6.8 and 6.1.1.4'
O O 0.0492 0.0322 'International Tables Vol C Tables 4.2.6.8 and 6.1.1.4'
F F 0.0727 0.0534 'International Tables Vol C Tables 4.2.6.8 and 6.1.1.4'
Si Si 0.2541 0.3302 'International Tables Vol C Tables 4.2.6.8 and 6.1.1.4'
K K 0.3868 1.0657 'International Tables Vol C Tables 4.2.6.8 and 6.1.1.4'
Cl Cl 0.3639 0.7018 'International Tables Vol C Tables 4.2.6.8 and 6.1.1.4'

loop_
_geom_angle_atom_site_label_1
_geom_angle_atom_site_label_2
_geom_angle_atom_site_label_3
_geom_angle
_geom_angle_site_symmetry_1
_geom_angle_site_symmetry_3
_geom_angle_publ_flag
O1 K5A O1 127(3) . 6 ?
O1 K5A K2 73.3(18) . . ?
O1 K5A K2 73.3(18) 6 . ?
O1 K5A B2 108(2) . 6 ?
O1 K5A B2 20.2(10) 6 6 ?
K2 K5A B2 69.9(13) . 6 ?
O1 K5A B2 20.2(10) . . ?
O1 K5A B2 108(2) 6 . ?
K2 K5A B2 69.9(13) . . ?
B2 K5A B2 88.8(18) 6 . ?
O1 K5A Si1 30.6(7) . . ?
O1 K5A Si1 156(3) 6 . ?
K2 K5A Si1 87.1(11) . . ?
B2 K5A Si1 139(2) 6 . ?
B2 K5A Si1 50.5(6) . . ?
O1 K5A Si1 156(3) . 6 ?
O1 K5A Si1 30.6(7) 6 6 ?
K2 K5A Si1 87.1(11) . 6 ?
B2 K5A Si1 50.5(6) 6 6 ?
B2 K5A Si1 139(2) . 6 ?
Si1 K5A Si1 165(2) . 6 ?
O1 K5A K3 64.8(17) . 5_655 ?
O1 K5A K3 64.8(17) 6 5_655 ?
K2 K5A K3 67.3(13) . 5_655 ?
B2 K5A K3 44.7(9) 6 5_655 ?
B2 K5A K3 44.7(9) . 5_655 ?
Si1 K5A K3 95.2(12) . 5_655 ?
Si1 K5A K3 95.2(12) 6 5_655 ?
O11 K5B O1 137.7(5) 7_566 . ?
O11 K5B O1 137.7(5) 7_566 6 ?
O1 K5B O1 83.6(9) . 6 ?
O11 K5B F2 104.5(8) 7_566 . ?
O1 K5B F2 49.9(5) . . ?
O1 K5B F2 97.2(7) 6 . ?
O11 K5B F2 104.5(8) 7_566 6 ?
O1 K5B F2 97.2(7) . 6 ?
O1 K5B F2 49.9(5) 6 6 ?
F2 K5B F2 70.5(6) . 6 ?
O11 K5B B2 124.3(7) 7_566 6 ?
O1 K5B B2 88.8(7) . 6 ?
O1 K5B B2 25.0(5) 6 6 ?
F2 K5B B2 82.0(7) . 6 ?
F2 K5B B2 25.0(5) 6 6 ?
O11 K5B B2 124.3(7) 7_566 . ?
O1 K5B B2 25.0(6) . . ?
O1 K5B B2 88.8(7) 6 . ?
F2 K5B B2 25.0(5) . . ?
F2 K5B B2 82.0(7) 6 . ?
B2 K5B B2 83.3(9) 6 . ?
O11 K5B Si1 123.1(3) 7_566 . ?
O1 K5B Si1 23.2(4) . . ?
O1 K5B Si1 99.0(6) 6 . ?
F2 K5B Si1 64.8(3) . . ?
F2 K5B Si1 120.4(6) 6 . ?
B2 K5B Si1 109.9(6) 6 . ?
B2 K5B Si1 43.0(5) . . ?
O11 K5B Si1 123.1(3) 7_566 6 ?
O1 K5B Si1 99.0(6) . 6 ?
O1 K5B Si1 23.2(4) 6 6 ?
F2 K5B Si1 120.4(6) . 6 ?
F2 K5B Si1 64.8(3) 6 6 ?
B2 K5B Si1 43.0(5) 6 6 ?
B2 K5B Si1 109.9(6) . 6 ?
Si1 K5B Si1 107.5(5) . 6 ?
O11 K5B K2 171.7(9) 7_566 . ?
O1 K5B K2 41.8(4) . . ?
O1 K5B K2 41.8(4) 6 . ?
F2 K5B K2 68.9(4) . . ?
F2 K5B K2 68.9(4) 6 . ?
B2 K5B K2 51.0(5) 6 . ?
B2 K5B K2 51.0(5) . . ?
Si1 K5B K2 59.6(2) . . ?
Si1 K5B K2 59.6(2) 6 . ?
O11 K5B K3 108.8(8) 7_566 5_655 ?
O1 K5B K3 70.8(5) . 5_655 ?
O1 K5B K3 70.8(5) 6 5_655 ?
F2 K5B K3 35.3(3) . 5_655 ?
F2 K5B K3 35.3(3) 6 5_655 ?
B2 K5B K3 49.7(5) 6 5_655 ?
B2 K5B K3 49.7(5) . 5_655 ?
Si1 K5B K3 92.3(3) . 5_655 ?
Si1 K5B K3 92.3(3) 6 5_655 ?
K2 K5B K3 62.8(3) . 5_655 ?
O11 K5B K5B 62.6(7) 7_566 5_665 ?
O1 K5B K5B 115.2(6) . 5_665 ?
O1 K5B K5B 115.2(6) 6 5_665 ?
F2 K5B K5B 143.6(4) . 5_665 ?
F2 K5B K5B 143.6(4) 6 5_665 ?
B2 K5B K5B 134.1(5) 6 5_665 ?
B2 K5B K5B 134.1(5) . 5_665 ?
Si1 K5B K5B 92.8(4) . 5_665 ?
Si1 K5B K5B 92.8(4) 6 5_665 ?
K2 K5B K5B 125.8(6) . 5_665 ?
K3 K5B K5B 171.4(6) 5_655 5_665 ?
O12 K6A O12 83.8(12) . 5_755 ?
O12 K6A O2 136.0(6) . 2_755 ?
O12 K6A O2 112.3(8) 5_755 2_755 ?
O12 K6A O2 136.0(6) . 5_755 ?
O12 K6A O2 112.3(8) 5_755 5_755 ?
O2 K6A O2 77.4(8) 2_755 5_755 ?
O12 K6A C17 97.5(7) . 2_755 ?
O12 K6A C17 68.2(6) 5_755 2_755 ?
O2 K6A C17 56.9(6) 2_755 2_755 ?
O2 K6A C17 126.5(9) 5_755 2_755 ?
O12 K6A C17 97.5(7) . 5_755 ?
O12 K6A C17 68.2(6) 5_755 5_755 ?
O2 K6A C17 126.5(9) 2_755 5_755 ?
O2 K6A C17 56.9(6) 5_755 5_755 ?
C17 K6A C17 131.8(13) 2_755 5_755 ?
O12 K6A Si2 124.4(3) . 2_755 ?
O12 K6A Si2 90.3(6) 5_755 2_755 ?
O2 K6A Si2 25.4(3) 2_755 2_755 ?
O2 K6A Si2 97.2(7) 5_755 2_755 ?
C17 K6A Si2 32.1(5) 2_755 2_755 ?
C17 K6A Si2 131.0(9) 5_755 2_755 ?
O12 K6A Si2 124.4(3) . 5_755 ?
O12 K6A Si2 90.3(6) 5_755 5_755 ?
O2 K6A Si2 97.2(7) 2_755 5_755 ?
O2 K6A Si2 25.4(3) 5_755 5_755 ?
C17 K6A Si2 131.0(9) 2_755 5_755 ?
C17 K6A Si2 32.1(5) 5_755 5_755 ?
Si2 K6A Si2 110.8(6) 2_755 5_755 ?
O12 K6A K6A 42.8(8) . 5_755 ?
O12 K6A K6A 40.9(8) 5_755 5_755 ?
O2 K6A K6A 137.2(5) 2_755 5_755 ?
O2 K6A K6A 137.2(5) 5_755 5_755 ?
C17 K6A K6A 80.3(7) 2_755 5_755 ?
C17 K6A K6A 80.3(7) 5_755 5_755 ?
Si2 K6A K6A 112.0(5) 2_755 5_755 ?
Si2 K6A K6A 112.0(5) 5_755 5_755 ?
O12 K6A K3 166.7(10) . 5_755 ?
O12 K6A K3 109.6(9) 5_755 5_755 ?
O2 K6A K3 39.7(4) 2_755 5_755 ?
O2 K6A K3 39.7(4) 5_755 5_755 ?
C17 K6A K3 87.9(7) 2_755 5_755 ?
C17 K6A K3 87.9(7) 5_755 5_755 ?
Si2 K6A K3 57.6(3) 2_755 5_755 ?
Si2 K6A K3 57.6(3) 5_755 5_755 ?
K6A K6A K3 150.5(10) 5_755 5_755 ?
F4 K6B F4 85.3(6) 2_755 5_755 ?
F4 K6B O12 131.4(4) 2_755 . ?
F4 K6B O12 131.4(4) 5_755 . ?
F4 K6B O2 51.1(4) 2_755 2_755 ?
F4 K6B O2 103.1(4) 5_755 2_755 ?
O12 K6B O2 124.3(5) . 2_755 ?
F4 K6B O2 103.1(4) 2_755 5_755 ?
F4 K6B O2 51.1(4) 5_755 5_755 ?
O12 K6B O2 124.3(5) . 5_755 ?
O2 K6B O2 78.1(6) 2_755 5_755 ?
F4 K6B O10 82.2(5) 2_755 7_656 ?
F4 K6B O10 82.2(5) 5_755 7_656 ?
O12 K6B O10 74.7(8) . 7_656 ?
O2 K6B O10 131.6(4) 2_755 7_656 ?
O2 K6B O10 131.6(4) 5_755 7_656 ?
F4 K6B B1 24.9(4) 2_755 2_755 ?
F4 K6B B1 92.0(5) 5_755 2_755 ?
O12 K6B B1 135.4(4) . 2_755 ?
O2 K6B B1 26.5(4) 2_755 2_755 ?
O2 K6B B1 88.8(5) 5_755 2_755 ?
O10 K6B B1 106.8(5) 7_656 2_755 ?
F4 K6B B1 92.0(5) 2_755 5_755 ?
F4 K6B B1 24.9(4) 5_755 5_755 ?
O12 K6B B1 135.4(4) . 5_755 ?
O2 K6B B1 88.8(5) 2_755 5_755 ?
O2 K6B B1 26.5(4) 5_755 5_755 ?
O10 K6B B1 106.8(5) 7_656 5_755 ?
B1 K6B B1 88.0(8) 2_755 5_755 ?
F4 K6B K2 42.8(3) 2_755 5_755 ?
F4 K6B K2 42.8(3) 5_755 5_755 ?
O12 K6B K2 149.7(6) . 5_755 ?
O2 K6B K2 77.4(3) 2_755 5_755 ?
O2 K6B K2 77.4(3) 5_755 5_755 ?
O10 K6B K2 75.0(6) 7_656 5_755 ?
B1 K6B K2 55.9(4) 2_755 5_755 ?
B1 K6B K2 55.9(4) 5_755 5_755 ?
F4 K6B K3 69.3(3) 2_755 5_755 ?
F4 K6B K3 69.3(3) 5_755 5_755 ?
O12 K6B K3 144.7(6) . 5_755 ?
O2 K6B K3 39.7(3) 2_755 5_755 ?
O2 K6B K3 39.7(3) 5_755 5_755 ?
O10 K6B K3 140.6(6) 7_656 5_755 ?
B1 K6B K3 50.1(4) 2_755 5_755 ?
B1 K6B K3 50.1(4) 5_755 5_755 ?
K2 K6B K3 65.54(17) 5_755 5_755 ?
C2 C1 C6 120.0 . . ?
C2 C1 B2 126.6(11) . . ?
C6 C1 B2 113.3(11) . . ?
C1 C2 C3 120.0 . . ?
C1 C2 K1 86.2(4) . . ?
C3 C2 K1 120.1(5) . . ?
C1 C2 H2 120.0 . . ?
C3 C2 H2 120.0 . . ?
K1 C2 H2 64.2 . . ?
C2 C3 C4 120.0 . . ?
C2 C3 H3 120.0 . . ?
C4 C3 H3 120.0 . . ?
C3 C4 C5 120.0 . . ?
C3 C4 O4 108.5(10) . . ?
C5 C4 O4 131.0(10) . . ?
C6 C5 C4 120.0 . . ?
C6 C5 Cl1 129.1(7) . . ?
C4 C5 Cl1 110.5(7) . . ?
C5 C6 C1 120.0 . . ?
C5 C6 Si1 127.1(7) . . ?
C1 C6 Si1 112.9(7) . . ?
C13 C8 C9 123.3(19) . . ?
C13 C8 H8 118.3 . . ?
C9 C8 H8 118.3 . . ?
C10 C9 C8 115.7(18) . . ?
C10 C9 B1 114.4(17) . . ?
C8 C9 B1 129.7(17) . . ?
C10 C9 K1 124.7(13) . . ?
C8 C9 K1 68.7(10) . . ?
B1 C9 K1 80.0(10) . . ?
C9 C10 C11 124.2(19) . . ?
C9 C10 Si2 103.5(15) . . ?
C11 C10 Si2 132.3(15) . . ?
C12 C11 C10 114.7(18) . . ?
C12 C11 Cl2 131.7(16) . . ?
C10 C11 Cl2 113.6(14) . . ?
C13 C12 C11 127(2) . . ?
C13 C12 O3 130(2) . . ?
C11 C12 O3 102.6(18) . . ?
O2 Si2 C16 110.1(10) . . ?
O2 Si2 C17 108.7(10) . . ?
C16 Si2 C17 109.2(12) . . ?
O2 Si2 C10 96.0(8) . . ?
C16 Si2 C10 116.1(11) . . ?
C17 Si2 C10 115.8(11) . . ?
O2 Si2 K6A 51.3(6) . 5_755 ?
C16 Si2 K6A 113.6(10) . 5_755 ?
C17 Si2 K6A 59.1(9) . 5_755 ?
C10 Si2 K6A 127.7(7) . 5_755 ?
O2 Si2 K3 38.7(5) . . ?
C16 Si2 K3 71.6(9) . . ?
C17 Si2 K3 126.5(9) . . ?
C10 Si2 K3 109.9(6) . . ?
K6A Si2 K3 71.6(3) 5_755 . ?
B1 F4 K6B 106.7(10) . 5_755 ?
B1 F4 K2 107.7(10) . . ?
K6B F4 K2 98.2(4) 5_755 . ?
B1 F3 K1 120.4(11) . . ?
B1 F3 K3 100.9(10) . . ?
K1 F3 K3 114.4(5) . . ?
B1 F3 K2 102.4(10) . . ?
K1 F3 K2 109.6(4) . . ?
K3 F3 K2 107.8(4) . . ?
B1 O2 Si2 113.5(12) . . ?
B1 O2 K3 98.5(10) . . ?
Si2 O2 K3 121.0(6) . . ?
B1 O2 K6B 93.8(10) . 5_755 ?
Si2 O2 K6B 123.9(7) . 5_755 ?
K3 O2 K6B 100.3(4) . 5_755 ?
B1 O2 K6A 120.9(11) . 5_755 ?
Si2 O2 K6A 103.3(7) . 5_755 ?
K3 O2 K6A 100.1(5) . 5_755 ?
C12 O3 H3A 109.5 . . ?
Si2 C17 K6A 88.8(11) . 5_755 ?
Si2 C17 H17A 109.5 . . ?
K6A C17 H17A 64.4 5_755 . ?
Si2 C17 H17B 109.5 . . ?
K6A C17 H17B 161.6 5_755 . ?
H17A C17 H17B 109.5 . . ?
Si2 C17 H17C 109.5 . . ?
K6A C17 H17C 60.3 5_755 . ?
H17A C17 H17C 109.5 . . ?
H17B C17 H17C 109.5 . . ?
Si2 C16 H16A 109.5 . . ?
Si2 C16 H16B 109.5 . . ?
H16A C16 H16B 109.5 . . ?
Si2 C16 H16C 109.5 . . ?
H16A C16 H16C 109.5 . . ?
H16B C16 H16C 109.5 . . ?
C4 O4 H4 109.5 . . ?
F4 B1 O2 107.5(15) . . ?
F4 B1 F3 102.3(14) . . ?
O2 B1 F3 109.7(15) . . ?
F4 B1 C9 111.2(16) . . ?
O2 B1 C9 112.5(16) . . ?
F3 B1 C9 113.0(16) . . ?
F4 B1 K6B 48.5(8) . 5_755 ?
O2 B1 K6B 59.7(9) . 5_755 ?
F3 B1 K6B 110.1(12) . 5_755 ?
C9 B1 K6B 135.8(13) . 5_755 ?
F4 B1 K3 115.4(12) . . ?
O2 B1 K3 56.1(9) . . ?
F3 B1 K3 53.6(8) . . ?
C9 B1 K3 133.2(13) . . ?
K6B B1 K3 81.7(5) 5_755 . ?
F4 B1 K2 49.2(8) . . ?
O2 B1 K2 119.4(12) . . ?
F3 B1 K2 53.2(8) . . ?
C9 B1 K2 128.0(12) . . ?
K6B B1 K2 73.0(5) 5_755 . ?
K3 B1 K2 83.0(5) . . ?
F4 B1 K1 118.4(11) . . ?
O2 B1 K1 127.3(12) . . ?
F3 B1 K1 38.6(8) . . ?
C9 B1 K1 74.4(10) . . ?
K6B B1 K1 147.8(7) 5_755 . ?
K3 B1 K1 80.7(5) . . ?
K2 B1 K1 78.2(4) . . ?
F2 B2 F1 105.3(17) . . ?
F2 B2 O1 111.1(18) . . ?
F1 B2 O1 106.8(18) . . ?
F2 B2 C1 117.9(17) . . ?
F1 B2 C1 111.0(16) . . ?
O1 B2 C1 104.3(17) . . ?
F2 B2 K5A 89.6(16) . . ?
F1 B2 K5A 95.0(16) . . ?
O1 B2 K5A 29.2(13) . . ?
C1 B2 K5A 133.2(15) . . ?
F2 B2 K5B 58.1(10) . . ?
F1 B2 K5B 114.0(13) . . ?
O1 B2 K5B 53.4(11) . . ?
C1 B2 K5B 133.9(13) . . ?
F2 B2 K2 115.5(14) . . ?
F1 B2 K2 49.5(9) . . ?
O1 B2 K2 57.8(11) . . ?
C1 B2 K2 126.4(12) . . ?
K5A B2 K2 49.0(12) . . ?
K5B B2 K2 79.2(6) . . ?
F2 B2 K3 47.9(9) . 5_655 ?
F1 B2 K3 57.4(9) . 5_655 ?
O1 B2 K3 123.8(15) . 5_655 ?
C1 B2 K3 131.9(12) . 5_655 ?
K5A B2 K3 94.8(10) . 5_655 ?
K5B B2 K3 82.5(6) . 5_655 ?
K2 B2 K3 83.9(6) . 5_655 ?
F3 K1 F3 111.3(6) 2_655 . ?
F3 K1 F1 71.2(4) 2_655 2_655 ?
F3 K1 F1 72.3(4) . 2_655 ?
F3 K1 F1 72.3(4) 2_655 . ?
F3 K1 F1 71.2(4) . . ?
F1 K1 F1 112.5(5) 2_655 . ?
F3 K1 C8 66.1(4) 2_655 2_655 ?
F3 K1 C8 162.5(4) . 2_655 ?
F1 K1 C8 91.0(4) 2_655 2_655 ?
F1 K1 C8 121.6(4) . 2_655 ?
F3 K1 C2 92.8(3) 2_655 . ?
F3 K1 C2 119.3(3) . . ?
F1 K1 C2 163.4(3) 2_655 . ?
F1 K1 C2 64.6(3) . . ?
C8 K1 C2 78.2(4) 2_655 . ?
F3 K1 C2 119.3(7) 2_655 2_655 ?
F3 K1 C2 92.8(9) . 2_655 ?
F1 K1 C2 64.6(7) 2_655 2_655 ?
F1 K1 C2 163.4(8) . 2_655 ?
C8 K1 C2 75.0(9) 2_655 2_655 ?
C2 K1 C2 123.1(8) . 2_655 ?
F3 K1 C9 46.6(4) 2_655 2_655 ?
F3 K1 C9 157.8(5) . 2_655 ?
F1 K1 C9 94.9(4) 2_655 2_655 ?
F1 K1 C9 98.6(4) . 2_655 ?
C8 K1 C9 23.9(4) 2_655 2_655 ?
C2 K1 C9 70.2(3) . 2_655 ?
C2 K1 C9 97.9(9) 2_655 2_655 ?
F3 K1 C9 157.8(5) 2_655 . ?
F3 K1 C9 46.6(4) . . ?
F1 K1 C9 98.6(4) 2_655 . ?
F1 K1 C9 94.9(4) . . ?
C8 K1 C9 135.2(5) 2_655 . ?
C2 K1 C9 97.9(3) . . ?
C2 K1 C9 70.2(8) 2_655 . ?
C9 K1 C9 155.6(6) 2_655 . ?
F3 K1 B1 132.3(5) 2_655 . ?
F3 K1 B1 21.0(4) . . ?
F1 K1 B1 83.7(4) 2_655 . ?
F1 K1 B1 81.5(4) . . ?
C8 K1 B1 156.4(5) 2_655 . ?
C2 K1 B1 111.2(4) . . ?
C2 K1 B1 81.9(9) 2_655 . ?
C9 K1 B1 178.5(5) 2_655 . ?
C9 K1 B1 25.6(5) . . ?
F3 K1 B1 21.0(4) 2_655 2_655 ?
F3 K1 B1 132.3(5) . 2_655 ?
F1 K1 B1 81.5(4) 2_655 2_655 ?
F1 K1 B1 83.7(4) . 2_655 ?
C8 K1 B1 46.3(5) 2_655 2_655 ?
C2 K1 B1 81.9(4) . 2_655 ?
C2 K1 B1 111.2(8) 2_655 2_655 ?
C9 K1 B1 25.6(5) 2_655 2_655 ?
C9 K1 B1 178.5(5) . 2_655 ?
B1 K1 B1 153.2(7) . 2_655 ?
F3 K1 K2 90.4(3) 2_655 . ?
F3 K1 K2 37.3(3) . . ?
F1 K1 K2 93.1(3) 2_655 . ?
F1 K1 K2 33.8(2) . . ?
C8 K1 K2 153.3(3) 2_655 . ?
C2 K1 K2 91.25(19) . . ?
C2 K1 K2 130.1(8) 2_655 . ?
C9 K1 K2 129.5(3) 2_655 . ?
C9 K1 K2 70.1(3) . . ?
B1 K1 K2 50.2(3) . . ?
B1 K1 K2 108.4(4) 2_655 . ?
F1 K2 F1 74.7(5) . 6 ?
F1 K2 K5A 82.8(11) . . ?
F1 K2 K5A 82.8(11) 6 . ?
F1 K2 F4 97.8(3) . . ?
F1 K2 F4 153.6(4) 6 . ?
K5A K2 F4 121.9(10) . . ?
F1 K2 F4 153.6(4) . 6 ?
F1 K2 F4 97.8(3) 6 6 ?
K5A K2 F4 121.9(10) . 6 ?
F4 K2 F4 77.7(5) . 6 ?
F1 K2 F3 107.6(4) . 6 ?
F1 K2 F3 66.6(3) 6 6 ?
K5A K2 F3 142.7(5) . 6 ?
F4 K2 F3 92.8(4) . 6 ?
F4 K2 F3 47.6(3) 6 6 ?
F1 K2 F3 66.6(3) . . ?
F1 K2 F3 107.6(4) 6 . ?
K5A K2 F3 142.7(5) . . ?
F4 K2 F3 47.6(3) . . ?
F4 K2 F3 92.8(4) 6 . ?
F3 K2 F3 70.5(5) 6 . ?
F1 K2 O1 48.6(4) . . ?
F1 K2 O1 95.8(4) 6 . ?
K5A K2 O1 42.3(6) . . ?
F4 K2 O1 97.7(4) . . ?
F4 K2 O1 157.2(5) 6 . ?
F3 K2 O1 155.0(5) 6 . ?
F3 K2 O1 100.4(4) . . ?
F1 K2 O1 95.8(4) . 6 ?
F1 K2 O1 48.6(4) 6 6 ?
K5A K2 O1 42.3(6) . 6 ?
F4 K2 O1 157.2(5) . 6 ?
F4 K2 O1 97.7(4) 6 6 ?
F3 K2 O1 100.4(4) 6 6 ?
F3 K2 O1 155.0(5) . 6 ?
O1 K2 O1 77.9(7) . 6 ?
F1 K2 B2 82.9(5) . 6 ?
F1 K2 B2 23.9(5) 6 6 ?
K5A K2 B2 61.1(10) . 6 ?
F4 K2 B2 177.0(5) . 6 ?
F4 K2 B2 100.4(5) 6 6 ?
F3 K2 B2 84.2(5) 6 6 ?
F3 K2 B2 130.6(5) . 6 ?
O1 K2 B2 85.0(6) . 6 ?
O1 K2 B2 24.8(5) 6 6 ?
F1 K2 B2 23.9(5) . . ?
F1 K2 B2 82.9(5) 6 . ?
K5A K2 B2 61.1(10) . . ?
F4 K2 B2 100.4(5) . . ?
F4 K2 B2 177.0(5) 6 . ?
F3 K2 B2 130.6(5) 6 . ?
F3 K2 B2 84.2(5) . . ?
O1 K2 B2 24.8(5) . . ?
O1 K2 B2 85.0(6) 6 . ?
B2 K2 B2 81.5(8) 6 . ?
F1 K2 B1 82.5(4) . . ?
F1 K2 B1 131.4(5) 6 . ?
K5A K2 B1 136.4(6) . . ?
F4 K2 B1 23.2(4) . . ?
F4 K2 B1 84.3(4) 6 . ?
F3 K2 B1 81.0(4) 6 . ?
F3 K2 B1 24.4(4) . . ?
O1 K2 B1 100.2(5) . . ?
O1 K2 B1 178.1(5) 6 . ?
B2 K2 B1 154.9(6) 6 . ?
B2 K2 B1 93.1(5) . . ?
F2 K3 F2 75.2(6) 5_655 2_655 ?
F2 K3 F3 150.4(5) 5_655 . ?
F2 K3 F3 98.1(4) 2_655 . ?
F2 K3 F3 98.1(4) 5_655 6 ?
F2 K3 F3 150.4(5) 2_655 6 ?
F3 K3 F3 73.2(5) . 6 ?
F2 K3 O2 157.6(4) 5_655 . ?
F2 K3 O2 98.8(4) 2_655 . ?
F3 K3 O2 50.9(4) . . ?
F3 K3 O2 97.1(4) 6 . ?
F2 K3 O2 98.8(4) 5_655 6 ?
F2 K3 O2 157.6(4) 2_655 6 ?
F3 K3 O2 97.1(4) . 6 ?
F3 K3 O2 50.9(4) 6 6 ?
O2 K3 O2 78.4(5) . 6 ?
F2 K3 F1 47.4(3) 5_655 5_655 ?
F2 K3 F1 90.3(4) 2_655 5_655 ?
F3 K3 F1 104.9(4) . 5_655 ?
F3 K3 F1 65.8(3) 6 5_655 ?
O2 K3 F1 155.0(4) . 5_655 ?
O2 K3 F1 101.5(3) 6 5_655 ?
F2 K3 F1 90.3(4) 5_655 2_655 ?
F2 K3 F1 47.4(3) 2_655 2_655 ?
F3 K3 F1 65.8(3) . 2_655 ?
F3 K3 F1 104.9(4) 6 2_655 ?
O2 K3 F1 101.5(3) . 2_655 ?
O2 K3 F1 155.0(4) 6 2_655 ?
F1 K3 F1 67.9(4) 5_655 2_655 ?
F2 K3 O8 59.1(4) 5_655 . ?
F2 K3 O8 59.1(4) 2_655 . ?
F3 K3 O8 141.6(3) . . ?
F3 K3 O8 141.6(3) 6 . ?
O2 K3 O8 99.1(5) . . ?
O2 K3 O8 99.1(5) 6 . ?
F1 K3 O8 105.6(5) 5_655 . ?
F1 K3 O8 105.6(5) 2_655 . ?
F2 K3 B1 99.7(5) 5_655 6 ?
F2 K3 B1 173.8(5) 2_655 6 ?
F3 K3 B1 84.4(5) . 6 ?
F3 K3 B1 25.4(4) 6 6 ?
O2 K3 B1 87.2(5) . 6 ?
O2 K3 B1 25.5(4) 6 6 ?
F1 K3 B1 83.6(4) 5_655 6 ?
F1 K3 B1 130.0(4) 2_655 6 ?
O8 K3 B1 121.6(5) . 6 ?
F2 K3 B1 173.8(5) 5_655 . ?
F2 K3 B1 99.7(5) 2_655 . ?
F3 K3 B1 25.4(4) . . ?
F3 K3 B1 84.4(5) 6 . ?
O2 K3 B1 25.5(4) . . ?
O2 K3 B1 87.2(5) 6 . ?
F1 K3 B1 130.0(4) 5_655 . ?
F1 K3 B1 83.6(4) 2_655 . ?
O8 K3 B1 121.6(5) . . ?
B1 K3 B1 85.0(7) 6 . ?
F2 K3 B2 23.0(5) 5_655 5_655 ?
F2 K3 B2 82.4(5) 2_655 5_655 ?
F3 K3 B2 128.8(5) . 5_655 ?
F3 K3 B2 81.8(5) 6 5_655 ?
O2 K3 B2 178.8(5) . 5_655 ?
O2 K3 B2 100.6(5) 6 5_655 ?
F1 K3 B2 24.4(4) 5_655 5_655 ?
F1 K3 B2 79.1(5) 2_655 5_655 ?
O8 K3 B2 81.7(6) . 5_655 ?
B1 K3 B2 91.6(5) 6 5_655 ?
B1 K3 B2 154.2(6) . 5_655 ?
K6A O12 K6A 96.2(12) . 5_755 ?
C12 C13 C8 115(2) . . ?
C12 C13 H13 122.3 . . ?
C8 C13 H13 122.3 . . ?
C6 Si1 O1 94.2(7) . . ?
C6 Si1 C15 111.9(8) . . ?
O1 Si1 C15 108.1(9) . . ?
C6 Si1 C14 116.7(7) . . ?
O1 Si1 C14 112.1(9) . . ?
C15 Si1 C14 112.3(8) . . ?
C6 Si1 K5A 129.8(12) . . ?
O1 Si1 K5A 36.0(13) . . ?
C15 Si1 K5A 87.7(13) . . ?
C14 Si1 K5A 94.7(13) . . ?
C6 Si1 K5B 113.2(5) . . ?
O1 Si1 K5B 37.6(6) . . ?
C15 Si1 K5B 70.9(7) . . ?
C14 Si1 K5B 122.7(7) . . ?
Si1 C14 H12A 109.5 . . ?
Si1 C14 H12B 109.5 . . ?
H12A C14 H12B 109.5 . . ?
Si1 C14 H12C 109.5 . . ?
H12A C14 H12C 109.5 . . ?
H12B C14 H12C 109.5 . . ?
B2 O1 Si1 115.1(15) . . ?
B2 O1 K5A 131(2) . . ?
Si1 O1 K5A 113.4(18) . . ?
B2 O1 K5B 101.6(13) . . ?
Si1 O1 K5B 119.2(9) . . ?
B2 O1 K2 97.4(13) . . ?
Si1 O1 K2 120.4(8) . . ?
K5A O1 K2 64.4(18) . . ?
K5B O1 K2 99.2(6) . . ?
Si1 C15 H13A 109.5 . . ?
Si1 C15 H13B 109.5 . . ?
H13A C15 H13B 109.5 . . ?
Si1 C15 H13C 109.5 . . ?
H13A C15 H13C 109.5 . . ?
H13B C15 H13C 109.5 . . ?
B2 F1 K1 121.9(11) . . ?
B2 F1 K2 106.7(11) . . ?
K1 F1 K2 112.6(4) . . ?
B2 F1 K3 98.1(11) . 5_655 ?
K1 F1 K3 107.4(4) . 5_655 ?
K2 F1 K3 108.6(4) . 5_655 ?
B2 F2 K3 109.1(12) . 5_655 ?
B2 F2 K5B 96.9(12) . . ?
K3 F2 K5B 107.1(5) 5_655 . ?

loop_
_geom_bond_atom_site_label_1
_geom_bond_atom_site_label_2
_geom_bond_distance
_geom_bond_site_symmetry_2
_geom_bond_publ_flag
K5A O1 2.04(3) . ?
K5A O1 2.04(3) 6 ?
K5A K2 2.74(6) . ?
K5A B2 3.18(5) 6 ?
K5A B2 3.18(5) . ?
K5A Si1 3.194(11) . ?
K5A Si1 3.194(11) 6 ?
K5A K3 4.88(6) 5_655 ?
K5B O11 2.70(3) 7_566 ?
K5B O1 2.74(2) . ?
K5B O1 2.74(2) 6 ?
K5B F2 2.863(19) . ?
K5B F2 2.863(19) 6 ?
K5B B2 3.35(3) 6 ?
K5B B2 3.35(3) . ?
K5B Si1 3.926(13) . ?
K5B Si1 3.926(13) 6 ?
K5B K2 4.307(19) . ?
K5B K3 4.482(19) 5_655 ?
K5B K5B 4.97(4) 5_665 ?
K6A O12 2.42(4) . ?
K6A O12 2.51(3) 5_755 ?
K6A O2 2.89(2) 2_755 ?
K6A O2 2.89(2) 5_755 ?
K6A C17 3.09(3) 2_755 ?
K6A C17 3.09(3) 5_755 ?
K6A Si2 3.601(14) 2_755 ?
K6A Si2 3.601(14) 5_755 ?
K6A K6A 3.67(4) 5_755 ?
K6A K3 4.40(2) 5_755 ?
K6B F4 2.586(13) 2_755 ?
K6B F4 2.586(13) 5_755 ?
K6B O12 2.70(3) . ?
K6B O2 2.865(14) 2_755 ?
K6B O2 2.865(14) 5_755 ?
K6B O10 2.93(3) 7_656 ?
K6B B1 3.31(2) 2_755 ?
K6B B1 3.31(2) 5_755 ?
K6B K2 4.069(10) 5_755 ?
K6B K3 4.394(11) 5_755 ?
C1 C2 1.3900 . ?
C1 C6 1.3900 . ?
C1 B2 1.65(3) . ?
C2 C3 1.3900 . ?
C2 K1 3.355(11) . ?
C2 H2 0.9500 . ?
C3 C4 1.3900 . ?
C3 H3 0.9500 . ?
C4 C5 1.3900 . ?
C4 O4 1.45(2) . ?
C5 C6 1.3900 . ?
C5 Cl1 1.686(9) . ?
C6 Si1 1.729(10) . ?
C8 C13 1.39(3) . ?
C8 C9 1.42(3) . ?
C8 H8 0.9500 . ?
C9 C10 1.38(3) . ?
C9 B1 1.57(3) . ?
C9 K1 3.509(18) . ?
C10 C11 1.40(3) . ?
C10 Si2 2.04(2) . ?
C11 C12 1.38(3) . ?
C11 Cl2 1.803(16) . ?
C12 C13 1.36(3) . ?
C12 O3 1.47(3) . ?
Si2 O2 1.588(13) . ?
Si2 C16 1.75(2) . ?
Si2 C17 1.92(3) . ?
Si2 K6A 3.601(14) 5_755 ?
Si2 K3 3.917(7) . ?
F4 B1 1.45(2) . ?
F4 K6B 2.586(13) 5_755 ?
F4 K2 2.795(13) . ?
F3 B1 1.49(2) . ?
F3 K1 2.597(13) . ?
F3 K3 2.792(13) . ?
F3 K2 2.886(13) . ?
O2 B1 1.48(2) . ?
O2 K3 2.855(14) . ?
O2 K6B 2.865(14) 5_755 ?
O2 K6A 2.89(2) 5_755 ?
O3 H3A 0.8400 . ?
C17 K6A 3.09(3) 5_755 ?
C17 H17A 0.9800 . ?
C17 H17B 0.9800 . ?
C17 H17C 0.9800 . ?
C16 H16A 0.9800 . ?
C16 H16B 0.9800 . ?
C16 H16C 0.9800 . ?
O4 H4 0.8400 . ?
B1 K6B 3.31(2) 5_755 ?
B1 K3 3.40(2) . ?
B1 K2 3.52(2) . ?
B1 K1 3.59(2) . ?
B2 F2 1.43(3) . ?
B2 F1 1.44(3) . ?
B2 O1 1.44(3) . ?
B2 K2 3.41(3) . ?
B2 K3 3.45(3) 5_655 ?
K1 F3 2.597(13) 2_655 ?
K1 F1 2.683(11) 2_655 ?
K1 F1 2.683(11) . ?
K1 C8 3.273(18) 2_655 ?
K1 C2 3.355(19) 2_655 ?
K1 C9 3.509(18) 2_655 ?
K1 B1 3.59(2) 2_655 ?
K1 K2 4.483(7) . ?
K2 F1 2.705(12) . ?
K2 F1 2.705(12) 6 ?
K2 F4 2.795(13) 6 ?
K2 F3 2.886(13) 6 ?
K2 O1 2.909(18) . ?
K2 O1 2.909(18) 6 ?
K2 B2 3.41(3) 6 ?
K3 F2 2.707(13) 5_655 ?
K3 F2 2.707(13) 2_655 ?
K3 F3 2.792(13) 6 ?
K3 O2 2.855(14) 6 ?
K3 F1 2.936(12) 5_655 ?
K3 F1 2.936(12) 2_655 ?
K3 O8 3.08(3) . ?
K3 B1 3.40(2) 6 ?
K3 B2 3.45(3) 5_655 ?
O12 K6A 2.51(3) 5_755 ?
O10 K6B 2.93(3) 3_545 ?
O11 K5B 2.70(3) 3_655 ?
C13 H13 0.9500 . ?
Si1 O1 1.771(19) . ?
Si1 C15 1.823(18) . ?
Si1 C14 1.912(17) . ?
C14 H12A 0.9800 . ?
C14 H12B 0.9800 . ?
C14 H12C 0.9800 . ?
C15 H13A 0.9800 . ?
C15 H13B 0.9800 . ?
C15 H13C 0.9800 . ?
F1 K3 2.936(12) 5_655 ?
F2 K3 2.707(13) 5_655 ?
O13 O13 1.34(13) 5_656 ?
